data_2217320
loop_
_publ_author_name
'Junli Yang'
'Chengjuan Li'
'Dacheng Li'
'Daqi Wang'

_publ_section_title
;<i>catena</i>-Poly[[nickel(II)-\m~3~-1,1-dicyanoethene-2,2-dithiolato-\k^4^<i>S</i>,<i>S</i>':<i>N</i>:<i>N</i>'-bis[(15-crown-5)magnesium(II)]-\m~3~-1,1-dicyanoethene-2,2-dithiolato-\k^4^<i>N</i>:<i>N</i>':<i>S</i>,<i>S</i>']
 dichloride]
;
_journal_coeditor_code SQ2001
_journal_issue 1
_journal_name_full 'Acta Crystallographica Section E'
_journal_page_first m174
_journal_page_last m174
_journal_paper_doi 10.1107/S1600536807065622
_journal_volume 64
_journal_year 2008
_chemical_formula_iupac '[Ni Mg2 (C4 N2 S2)2 (C10 H20 O5)2] Cl2'
_chemical_formula_moiety 'C28 H40 Mg2 N4 Ni O10 S4 2+, 2(Cl -)'
_chemical_formula_sum 'C28 H40 Cl2 Mg2 N4 Ni O10 S4'
_chemical_formula_weight 899.11
_chemical_name_systematic
;
catena-Poly[[nickel(II)-\m~3~-1,1-dicyanothene-2,2-dithiolato-\k^4^S,S':N:N'-
bis[(15-crown-5)magnesium(II)]-\m~3~-1,1-dicyanoethene-2,2-dithiolato-
\k^4^N:N':S,S'] dichloride]
;
_space_group_IT_number 36
_symmetry_cell_setting orthorhombic
_symmetry_space_group_name_Hall 'C 2c -2'
_symmetry_space_group_name_H-M 'C m c 21'
_atom_sites_solution_hydrogens geom
_atom_sites_solution_primary direct
_atom_sites_solution_secondary difmap
_audit_creation_method SHELXL-97
_cell_angle_alpha 90.00
_cell_angle_beta 90.00
_cell_angle_gamma 90.00
_cell_formula_units_Z 4
_cell_length_a 13.6227(16)
_cell_length_b 20.591(3)
_cell_length_c 15.148(2)
_cell_measurement_reflns_used 4296
_cell_measurement_temperature 298(2)
_cell_measurement_theta_max 24.908
_cell_measurement_theta_min 2.240
_cell_volume 4249.1(10)
_computing_cell_refinement 'SAINT (Bruker, 1997)'
_computing_data_collection 'SMART (Bruker, 1997)'
_computing_data_reduction 'SAINT (Bruker, 1997)'
_computing_molecular_graphics 'SHELXTL (Sheldrick, 1997b)'
_computing_publication_material 'SHELXTL (Sheldrick, 1997b)'
_computing_structure_refinement 'SHELXL97 (Sheldrick, 1997a)'
_computing_structure_solution 'SHELXS97 (Sheldrick, 1997a)'
_diffrn_ambient_temperature 298(2)
_diffrn_measured_fraction_theta_full 0.967
_diffrn_measured_fraction_theta_max 0.967
_diffrn_measurement_device_type 'Bruker SMART CCD area-detector'
_diffrn_measurement_method '\f and \w'
_diffrn_radiation_monochromator graphite
_diffrn_radiation_source 'fine-focus sealed tube'
_diffrn_radiation_type MoK\a
_diffrn_radiation_wavelength 0.71073
_diffrn_reflns_av_R_equivalents 0.0325
_diffrn_reflns_av_sigmaI/netI 0.0259
_diffrn_reflns_limit_h_max 16
_diffrn_reflns_limit_h_min -16
_diffrn_reflns_limit_k_max 23
_diffrn_reflns_limit_k_min -24
_diffrn_reflns_limit_l_max 18
_diffrn_reflns_limit_l_min -9
_diffrn_reflns_number 10632
_diffrn_reflns_theta_full 25.02
_diffrn_reflns_theta_max 25.02
_diffrn_reflns_theta_min 2.39
_exptl_absorpt_coefficient_mu 0.860
_exptl_absorpt_correction_T_max 0.7825
_exptl_absorpt_correction_T_min 0.7194
_exptl_absorpt_correction_type multi-scan
_exptl_absorpt_process_details '(SADABS; Sheldrick, 1996)'
_exptl_crystal_colour brown
_exptl_crystal_density_diffrn 1.406
_exptl_crystal_density_method 'not measured'
_exptl_crystal_description block
_exptl_crystal_F_000 1864
_exptl_crystal_size_max 0.41
_exptl_crystal_size_mid 0.32
_exptl_crystal_size_min 0.30
_refine_diff_density_max 0.924
_refine_diff_density_min -0.465
_refine_ls_abs_structure_details 'Flack (1983)'
_refine_ls_abs_structure_Flack 0.02(5)
_refine_ls_extinction_method none
_refine_ls_goodness_of_fit_ref 1.059
_refine_ls_hydrogen_treatment constr
_refine_ls_matrix_type full
_refine_ls_number_parameters 242
_refine_ls_number_reflns 1979
_refine_ls_number_restraints 1
_refine_ls_restrained_S_all 1.059
_refine_ls_R_factor_all 0.0799
_refine_ls_R_factor_gt 0.0645
_refine_ls_shift/su_max 0.001
_refine_ls_shift/su_mean 0.000
_refine_ls_structure_factor_coef Fsqd
_refine_ls_weighting_details 'calc w=1/[\s^2^(Fo^2^)+(0.1309P)^2^+12.7693P] where P=(Fo^2^+2Fc^2^)/3'
_refine_ls_weighting_scheme calc
_refine_ls_wR_factor_gt 0.1649
_refine_ls_wR_factor_ref 0.1923
_reflns_number_gt 1651
_reflns_number_total 1979
_reflns_threshold_expression I>2\s(I)
_cod_data_source_file sq2001.cif
_cod_data_source_block I
_cod_depositor_comments
;
The following automatic conversions were performed:
'_symmetry_cell_setting' value 'Orthorhombic' changed to 'orthorhombic'
according to '/home/saulius/struct/CIF-dictionaries/cif_core.dic'
dictionary named 'cif_core.dic' version 2.4.1 from 2010-06-29.

Automatic conversion script
Id: cif_fix_enum 1527 2010-12-29 10:47:43Z saulius 

The following automatic conversions were performed:

'_symmetry_cell_setting' value 'Orthorhombic' changed to
'orthorhombic' according to
/home/saulius/struct/CIF-dictionaries/cif_core.dic dictionary named
'cif_core.dic' version 2.4.1 from 2010-06-29.

Automatic conversion script
Id: cif_fix_values 1715 2011-07-08 13:25:40Z adriana 
;
_cod_original_cell_volume 4249.0(10)
_cod_database_code 2217320
_cod_database_fobs_code 2217320

loop_
_symmetry_equiv_pos_as_xyz
'x, y, z'
'-x, -y, z+1/2'
'x, -y, z+1/2'
'-x, y, z'
'x+1/2, y+1/2, z'
'-x+1/2, -y+1/2, z+1/2'
'x+1/2, -y+1/2, z+1/2'
'-x+1/2, y+1/2, z'

loop_
_atom_site_type_symbol
_atom_site_label
_atom_site_fract_x
_atom_site_fract_y
_atom_site_fract_z
_atom_site_U_iso_or_equiv
_atom_site_adp_type
_atom_site_calc_flag
_atom_site_refinement_flags
_atom_site_occupancy
Ni Ni1 0.0000 0.12793(7) 0.9803(2) 0.0492(4) Uani d S 1
Mg Mg1 0.5000 0.3176(3) 1.0866(4) 0.0713(14) Uani d S 1
Mg Mg2 0.5000 -0.0308(2) 0.8135(3) 0.0565(11) Uani d S 1
N N1 0.3850(8) 0.2476(5) 0.9910(9) 0.093(4) Uani d . 1
N N2 0.3863(6) 0.0587(5) 0.8547(8) 0.074(3) Uani d . 1
O O1 0.5000 0.4399(6) 1.1122(9) 0.084(3) Uani d S 1
O O2 0.3268(7) 0.3721(4) 1.1116(7) 0.084(2) Uani d . 1
O O3 0.3963(10) 0.2655(6) 1.2030(8) 0.112(4) Uani d . 1
O O4 0.5000 -0.0908(6) 0.9581(9) 0.109(5) Uani d S 1
O O5 0.6412(9) -0.1054(5) 0.8323(8) 0.103(3) Uani d . 1
O O6 0.5988(12) -0.0446(7) 0.6826(9) 0.131(4) Uani d . 1
Cl Cl1 0.0000 0.9064(4) 0.8312(9) 0.159(4) Uani d S 1
Cl Cl2 0.0000 0.2859(4) 0.2265(8) 0.149(3) Uani d S 1
S S1 0.12480(17) 0.18894(12) 1.02320(19) 0.0571(6) Uani d . 1
S S2 0.12522(16) 0.07215(11) 0.9274(2) 0.0564(6) Uani d . 1
C C1 0.4140(11) 0.4707(7) 1.1444(12) 0.095(4) Uani d . 1
H H1A 0.4158 0.5167 1.1309 0.114 Uiso calc R 1
H H1B 0.4095 0.4655 1.2079 0.114 Uiso calc R 1
C C2 0.3302(12) 0.4407(6) 1.1020(12) 0.098(4) Uani d . 1
H H2A 0.2706 0.4591 1.1265 0.118 Uiso calc R 1
H H2B 0.3316 0.4512 1.0395 0.118 Uiso calc R 1
C C3 0.2781(12) 0.3557(9) 1.1909(12) 0.100(4) Uani d . 1
H H3A 0.2084 0.3647 1.1863 0.120 Uiso calc R 1
H H3B 0.3047 0.3803 1.2401 0.120 Uiso calc R 1
C C4 0.2959(14) 0.2843(9) 1.2035(13) 0.108(5) Uani d . 1
H H4A 0.2670 0.2712 1.2592 0.129 Uiso calc R 1
H H4B 0.2620 0.2609 1.1569 0.129 Uiso calc R 1
C C5 0.4508(14) 0.2588(10) 1.2820(11) 0.116(6) Uani d . 1
H H5A 0.4301 0.2936 1.3210 0.140 Uiso calc R 1
H H5B 0.4301 0.2185 1.3093 0.140 Uiso calc R 1
C C6 0.589(2) -0.1249(9) 0.9749(16) 0.132(7) Uani d . 1
H H6A 0.5784 -0.1707 0.9635 0.159 Uiso calc R 1
H H6B 0.6055 -0.1202 1.0368 0.159 Uiso calc R 1
C C7 0.674(2) -0.1019(10) 0.9200(15) 0.130(7) Uani d . 1
H H7A 0.6922 -0.0577 0.9353 0.156 Uiso calc R 1
H H7B 0.7311 -0.1297 0.9287 0.156 Uiso calc R 1
C C8 0.7145(16) -0.0869(10) 0.7714(16) 0.123(6) Uani d . 1
H H8A 0.7715 -0.1148 0.7775 0.147 Uiso calc R 1
H H8B 0.7347 -0.0425 0.7823 0.147 Uiso calc R 1
C C9 0.6722(17) -0.0931(10) 0.6793(15) 0.127(7) Uani d . 1
H H9A 0.7209 -0.0838 0.6343 0.152 Uiso calc R 1
H H9B 0.6445 -0.1358 0.6691 0.152 Uiso calc R 1
C C10 0.552(2) -0.0474(13) 0.600(2) 0.172(11) Uani d . 1
H H10A 0.5743 -0.0863 0.5698 0.206 Uiso calc R 1
H H10B 0.5743 -0.0105 0.5652 0.206 Uiso calc R 1
C C11 0.1961(6) 0.1356(4) 0.9620(6) 0.051(2) Uani d . 1
C C12 0.2935(7) 0.1459(4) 0.9403(7) 0.0521(19) Uani d . 1
C C13 0.3435(7) 0.2023(5) 0.9693(8) 0.061(2) Uani d . 1
C C14 0.3456(7) 0.0975(5) 0.8923(8) 0.057(2) Uani d . 1

loop_
_atom_site_aniso_label
_atom_site_aniso_U_11
_atom_site_aniso_U_22
_atom_site_aniso_U_33
_atom_site_aniso_U_12
_atom_site_aniso_U_13
_atom_site_aniso_U_23
Ni1 0.0437(7) 0.0506(8) 0.0532(8) 0.000 0.000 -0.0009(7)
Mg1 0.077(3) 0.067(3) 0.069(3) 0.000 0.000 -0.006(3)
Mg2 0.057(2) 0.058(2) 0.055(2) 0.000 0.000 -0.009(2)
N1 0.075(6) 0.090(7) 0.116(9) -0.019(5) 0.025(6) -0.051(7)
N2 0.044(4) 0.075(6) 0.104(7) 0.008(4) 0.006(5) -0.033(6)
O1 0.080(8) 0.071(7) 0.101(9) 0.000 0.000 -0.023(6)
O2 0.078(5) 0.086(5) 0.089(6) 0.005(4) 0.003(5) -0.012(5)
O3 0.121(9) 0.138(9) 0.077(6) 0.016(7) 0.026(6) 0.007(6)
O4 0.185(16) 0.072(7) 0.069(8) 0.000 0.000 0.007(6)
O5 0.126(9) 0.080(6) 0.103(8) 0.020(6) -0.031(7) -0.013(6)
O6 0.173(12) 0.117(9) 0.103(9) 0.033(9) 0.043(9) 0.004(7)
Cl1 0.130(6) 0.122(5) 0.225(11) 0.000 0.000 0.018(7)
Cl2 0.115(5) 0.136(5) 0.197(9) 0.000 0.000 0.046(6)
S1 0.0443(12) 0.0618(13) 0.0652(14) 0.0027(9) 0.0003(11) -0.0202(12)
S2 0.0471(12) 0.0464(11) 0.0757(15) 0.0005(8) 0.0012(12) -0.0051(11)
C1 0.092(9) 0.084(8) 0.108(11) 0.010(7) -0.009(9) -0.006(8)
C2 0.096(10) 0.081(8) 0.117(11) 0.016(7) -0.011(9) -0.009(8)
C3 0.085(9) 0.116(12) 0.100(11) -0.005(8) 0.004(8) -0.006(9)
C4 0.103(11) 0.120(12) 0.101(11) -0.014(9) 0.026(9) -0.002(10)
C5 0.132(13) 0.136(14) 0.081(9) -0.036(10) 0.006(9) 0.012(9)
C6 0.21(2) 0.098(11) 0.085(9) 0.031(14) -0.032(16) 0.003(9)
C7 0.161(19) 0.104(12) 0.126(16) 0.037(12) -0.043(15) -0.029(12)
C8 0.121(15) 0.108(12) 0.140(16) 0.038(11) 0.015(14) -0.022(12)
C9 0.138(16) 0.110(13) 0.132(16) 0.022(12) 0.044(14) -0.013(11)
C10 0.20(3) 0.18(2) 0.135(18) 0.064(19) 0.041(18) -0.006(17)
C11 0.046(4) 0.052(4) 0.055(6) 0.007(4) -0.005(4) 0.001(4)
C12 0.052(5) 0.049(4) 0.055(5) 0.006(4) -0.002(4) -0.005(4)
C13 0.053(5) 0.062(5) 0.066(6) -0.002(4) 0.004(5) -0.017(5)
C14 0.048(5) 0.052(5) 0.072(6) 0.000(4) -0.003(5) -0.006(5)

loop_
_atom_type_symbol
_atom_type_description
_atom_type_scat_dispersion_real
_atom_type_scat_dispersion_imag
_atom_type_scat_source
C C 0.0033 0.0016 'International Tables Vol C Tables 4.2.6.8 and 6.1.1.4'
H H 0.0000 0.0000 'International Tables Vol C Tables 4.2.6.8 and 6.1.1.4'
N N 0.0061 0.0033 'International Tables Vol C Tables 4.2.6.8 and 6.1.1.4'
O O 0.0106 0.0060 'International Tables Vol C Tables 4.2.6.8 and 6.1.1.4'
Ni Ni 0.3393 1.1124 'International Tables Vol C Tables 4.2.6.8 and 6.1.1.4'
S S 0.1246 0.1234 'International Tables Vol C Tables 4.2.6.8 and 6.1.1.4'
Mg Mg 0.0486 0.0363 'International Tables Vol C Tables 4.2.6.8 and 6.1.1.4'
Cl Cl 0.1484 0.1585 'International Tables Vol C Tables 4.2.6.8 and 6.1.1.4'

loop_
_geom_angle_atom_site_label_1
_geom_angle_atom_site_label_2
_geom_angle_atom_site_label_3
_geom_angle_site_symmetry_1
_geom_angle_site_symmetry_3
_geom_angle
S2 Ni1 S2 4 . 101.24(16)
S2 Ni1 S1 4 . 175.2(2)
S2 Ni1 S1 . . 78.94(8)
S2 Ni1 S1 4 4 78.94(8)
S2 Ni1 S1 . 4 175.2(2)
S1 Ni1 S1 . 4 100.48(15)
O3 Mg1 O3 . 4_655 68.8(6)
O3 Mg1 O1 . . 108.5(4)
O3 Mg1 O1 4_655 . 108.5(4)
O3 Mg1 N1 . . 79.2(4)
O3 Mg1 N1 4_655 . 120.0(5)
O1 Mg1 N1 . . 129.7(4)
O3 Mg1 N1 . 4_655 120.0(5)
O3 Mg1 N1 4_655 4_655 79.2(4)
O1 Mg1 N1 . 4_655 129.7(4)
N1 Mg1 N1 . 4_655 74.9(5)
O3 Mg1 O2 . 4_655 125.9(4)
O3 Mg1 O2 4_655 4_655 64.9(4)
O1 Mg1 O2 . 4_655 63.8(2)
N1 Mg1 O2 . 4_655 149.6(4)
N1 Mg1 O2 4_655 4_655 77.0(3)
O3 Mg1 O2 . . 64.9(4)
O3 Mg1 O2 4_655 . 125.9(4)
O1 Mg1 O2 . . 63.8(2)
N1 Mg1 O2 . . 77.0(3)
N1 Mg1 O2 4_655 . 149.6(4)
O2 Mg1 O2 4_655 . 126.7(4)
O6 Mg2 O6 4_655 . 67.8(9)
O6 Mg2 O5 4_655 4_655 65.7(5)
O6 Mg2 O5 . 4_655 117.0(5)
O6 Mg2 O5 4_655 . 117.0(5)
O6 Mg2 O5 . . 65.7(5)
O5 Mg2 O5 4_655 . 101.9(6)
O6 Mg2 N2 4_655 4_655 129.8(5)
O6 Mg2 N2 . 4_655 86.9(5)
O5 Mg2 N2 4_655 4_655 156.1(4)
O5 Mg2 N2 . 4_655 87.0(3)
O6 Mg2 N2 4_655 . 86.9(5)
O6 Mg2 N2 . . 129.8(5)
O5 Mg2 N2 4_655 . 87.0(3)
O5 Mg2 N2 . . 156.1(4)
N2 Mg2 N2 4_655 . 77.0(4)
O6 Mg2 O4 4_655 . 131.1(4)
O6 Mg2 O4 . . 131.1(4)
O5 Mg2 O4 4_655 . 66.1(4)
O5 Mg2 O4 . . 66.1(4)
N2 Mg2 O4 4_655 . 98.4(4)
N2 Mg2 O4 . . 98.4(4)
C13 N1 Mg1 . . 157.3(12)
C14 N2 Mg2 . . 163.5(10)
C1 O1 C1 4_655 . 111.5(14)
C1 O1 Mg1 4_655 . 119.6(7)
C1 O1 Mg1 . . 119.6(8)
C3 O2 C2 . . 109.9(13)
C3 O2 Mg1 . . 116.1(9)
C2 O2 Mg1 . . 112.2(9)
C5 O3 C4 . . 121.8(13)
C5 O3 Mg1 . . 110.0(10)
C4 O3 Mg1 . . 115.4(10)
C6 O4 C6 . 4_655 117(2)
C6 O4 Mg2 . . 113.4(13)
C6 O4 Mg2 4_655 . 113.4(13)
C7 O5 C8 . . 112.1(18)
C7 O5 Mg2 . . 109.1(11)
C8 O5 Mg2 . . 107.9(10)
C10 O6 C9 . . 105.1(16)
C10 O6 Mg2 . . 119.0(14)
C9 O6 Mg2 . . 120.5(12)
C11 S1 Ni1 . . 85.1(3)
C11 S2 Ni1 . . 85.8(3)
O1 C1 C2 . . 108.0(12)
O1 C1 H1A . . 110.1
C2 C1 H1A . . 110.1
O1 C1 H1B . . 110.1
C2 C1 H1B . . 110.1
H1A C1 H1B . . 108.4
O2 C2 C1 . . 113.8(12)
O2 C2 H2A . . 108.8
C1 C2 H2A . . 108.8
O2 C2 H2B . . 108.8
C1 C2 H2B . . 108.8
H2A C2 H2B . . 107.7
O2 C3 C4 . . 105.4(13)
O2 C3 H3A . . 110.7
C4 C3 H3A . . 110.7
O2 C3 H3B . . 110.7
C4 C3 H3B . . 110.7
H3A C3 H3B . . 108.8
O3 C4 C3 . . 114.9(14)
O3 C4 H4A . . 108.5
C3 C4 H4A . . 108.5
O3 C4 H4B . . 108.5
C3 C4 H4B . . 108.5
H4A C4 H4B . . 107.5
C5 C5 O3 4_655 . 121.6(8)
C5 C5 H5A 4_655 . 106.9
O3 C5 H5A . . 106.9
C5 C5 H5B 4_655 . 106.9
O3 C5 H5B . . 106.9
H5A C5 H5B . . 106.7
O4 C6 C7 . . 113.9(16)
O4 C6 H6A . . 108.8
C7 C6 H6A . . 108.8
O4 C6 H6B . . 108.8
C7 C6 H6B . . 108.8
H6A C6 H6B . . 107.7
O5 C7 C6 . . 104.8(19)
O5 C7 H7A . . 110.8
C6 C7 H7A . . 110.8
O5 C7 H7B . . 110.8
C6 C7 H7B . . 110.8
H7A C7 H7B . . 108.9
O5 C8 C9 . . 108.1(17)
O5 C8 H8A . . 110.1
C9 C8 H8A . . 110.1
O5 C8 H8B . . 110.1
C9 C8 H8B . . 110.1
H8A C8 H8B . . 108.4
O6 C9 C8 . . 100.3(15)
O6 C9 H9A . . 111.7
C8 C9 H9A . . 111.7
O6 C9 H9B . . 111.7
C8 C9 H9B . . 111.7
H9A C9 H9B . . 109.5
O6 C10 C10 . 4_655 116.9(12)
O6 C10 H10A . . 108.1
C10 C10 H10A 4_655 . 108.1
O6 C10 H10B . . 108.1
C10 C10 H10B 4_655 . 108.1
H10A C10 H10B . . 107.3
C12 C11 S2 . . 125.9(7)
C12 C11 S1 . . 124.6(7)
S2 C11 S1 . . 109.4(5)
C11 C12 C13 . . 120.9(8)
C11 C12 C14 . . 119.5(8)
C13 C12 C14 . . 119.5(8)
N1 C13 C12 . . 178.5(12)
N2 C14 C12 . . 179.3(13)

loop_
_geom_bond_atom_site_label_1
_geom_bond_atom_site_label_2
_geom_bond_site_symmetry_2
_geom_bond_distance
Ni1 S2 4 2.207(3)
Ni1 S2 . 2.207(3)
Ni1 S1 . 2.212(3)
Ni1 S1 4 2.212(3)
Mg1 O3 . 2.502(13)
Mg1 O3 4_655 2.502(13)
Mg1 O1 . 2.548(13)
Mg1 N1 . 2.575(12)
Mg1 N1 4_655 2.575(12)
Mg1 O2 4_655 2.640(10)
Mg1 O2 . 2.640(10)
Mg2 O6 4_655 2.414(12)
Mg2 O6 . 2.414(12)
Mg2 O5 4_655 2.478(11)
Mg2 O5 . 2.478(11)
Mg2 N2 4_655 2.487(10)
Mg2 N2 . 2.487(9)
Mg2 O4 . 2.514(14)
N1 C13 . 1.140(13)
N2 C14 . 1.128(13)
O1 C1 4_655 1.418(16)
O1 C1 . 1.418(16)
O2 C3 . 1.41(2)
O2 C2 . 1.420(15)
O3 C5 . 1.41(2)
O3 C4 . 1.42(2)
O4 C6 . 1.42(2)
O4 C6 4_655 1.42(2)
O5 C7 . 1.40(2)
O5 C8 . 1.41(2)
O6 C10 . 1.41(3)
O6 C9 . 1.41(2)
S1 C11 . 1.734(9)
S2 C11 . 1.708(9)
C1 C2 . 1.45(2)
C1 H1A . 0.9700
C1 H1B . 0.9700
C2 H2A . 0.9700
C2 H2B . 0.9700
C3 C4 . 1.50(2)
C3 H3A . 0.9700
C3 H3B . 0.9700
C4 H4A . 0.9700
C4 H4B . 0.9700
C5 H5A . 0.9700
C5 H5B . 0.9700
C6 C7 . 1.51(3)
C6 H6A . 0.9700
C6 H6B . 0.9700
C7 H7A . 0.9700
C7 H7B . 0.9700
C8 C9 . 1.51(3)
C8 H8A . 0.9700
C8 H8B . 0.9700
C9 H9A . 0.9700
C9 H9B . 0.9700
C10 H10A . 0.9700
C10 H10B . 0.9700
C11 C12 . 1.383(13)
